data_5000227
loop_
_publ_author_name
'Wildner, M'
'Giester, G'
'Lengauer, C L'
'McCammon, C A'

_journal_name_full 'European Journal of Mineralogy (1,1989-)'
_journal_page_first 187
_journal_page_last 192
_journal_volume 8
_journal_year 1996
_chemical_name_mineral Erythrite
_chemical_name_systematic
;
Cobalt iron nickel arsenate hydrate (2.01/0.74/0.25/2/8)
;
_space_group_IT_number 12
_symmetry_cell_setting monoclinic
_symmetry_Int_Tables_number 12
_symmetry_space_group_name_Hall '-C 2y'
_symmetry_space_group_name_H-M 'C 1 2/m 1'
_cell_angle_alpha 90
_cell_angle_beta 104.98(1)
_cell_angle_gamma 90
_cell_formula_units_Z 2
_cell_length_a 10.251(3)
_cell_length_b 13.447(4)
_cell_length_c 4.764(1)
_cell_volume 634.4
_exptl_crystal_density_meas 3.09
_cod_database_code 5000227

loop_
_symmetry_equiv_pos_as_xyz
x,y,z
x,-y,z
-x,-y,-z
-x,y,-z
1/2+x,1/2+y,z
1/2+x,1/2-y,z
1/2-x,1/2-y,-z
1/2-x,1/2+y,-z

loop_
_atom_site_label
_atom_site_type_symbol
_atom_site_symmetry_multiplicity
_atom_site_Wyckoff_symbol
_atom_site_fract_x
_atom_site_fract_y
_atom_site_fract_z
_atom_site_occupancy
_atom_site_attached_hydrogens
_atom_site_calc_flag
Co1 Co2+ 2 a 0. 0. 0. 0.67 0 d
Fe1 Fe2+ 2 a 0. 0. 0. 0.2467 0 d
Ni1 Ni2+ 2 a 0. 0. 0. 0.0833 0 d
Co2 Co2+ 4 g 0. 0.38512(3) 0. 0.67 0 d
Fe2 Fe2+ 4 g 0. 0.38512(3) 0. 0.2467 0 d
Ni2 Ni2+ 4 g 0. 0.38512(3) 0. 0.0833 0 d
As1 As5+ 4 i 0.31621(3) 0. 0.37235(7) 1. 0 d
O1 O2- 4 i 0.1493(2) 0. 0.3748(5) 1. 0 d
O2 O2- 4 i 0.4057(3) 0. 0.7226(5) 1. 0 d
O3 O2- 8 j 0.3433(2) 0.1067(1) 0.2087(4) 1. 0 d
O4 O2- 8 j 0.0978(2) 0.1137(2) 0.8067(4) 1. 2 d
O5 O2- 8 j 0.3995(2) 0.2273(2) 0.7133(5) 1. 2 d
H1 H1+ 8 j 0.119(4) 0.091(3) 0.657(7) 1. 0 d
H2 H1+ 8 j 0.163(4) 0.127(3) 0.902(9) 1. 0 d
H3 H1+ 8 j 0.368(5) 0.208(3) 0.536(11) 1. 0 d
H4 H1+ 8 j 0.448(4) 0.282(3) 0.714(9) 1. 0 d

loop_
_atom_type_symbol
_atom_type_oxidation_number
Co2+ 2.000
Fe2+ 2.000
Ni2+ 2.000
As5+ 5.000
O2- -2.000
H1+ 1.000
